data_4117690
loop_
_publ_author_name
'Amit Pratap Singh'
'Herbert W. Roesky'
'Elena Carl'
'Dietmar Stalke'
'Jean-Philippe Demers'
'Adam Lange'

_publ_section_title
;
 Lewis Base Mediated Autoionization of GeCl2 and SnCl2
;
_journal_name_full 'Journal of the American Chemical Society'
_journal_page_first 4998
_journal_page_last 5003
_journal_paper_doi 10.1021/ja300563g
_journal_volume 134
_journal_year 2012
_chemical_formula_moiety '2(C33 H43 Cl N3 Sn), 3(C7 H8), 2(Cl3 Sn)'
_chemical_formula_sum 'C43.5 H55 Cl4 N3 Sn2'
_chemical_formula_weight 999.09
_chemical_name_systematic
; 
 ? 
;
_space_group_IT_number 2
_symmetry_cell_setting triclinic
_symmetry_space_group_name_Hall '-P 1'
_symmetry_space_group_name_H-M 'P -1'
_atom_sites_solution_hydrogens geom
_atom_sites_solution_primary direct
_atom_sites_solution_secondary difmap
_audit_creation_method SHELXL-97
_cell_angle_alpha 92.68(2)
_cell_angle_beta 99.08(2)
_cell_angle_gamma 103.21(2)
_cell_formula_units_Z 2
_cell_length_a 10.438(2)
_cell_length_b 13.174(2)
_cell_length_c 16.908(4)
_cell_measurement_reflns_used 9861
_cell_measurement_temperature 100(2)
_cell_measurement_theta_max 20.535
_cell_measurement_theta_min 2.213
_cell_volume 2226.8(8)
_computing_cell_refinement 'SAINT V7.68A'
_computing_data_collection 'APEX2 v2011.2'
_computing_data_reduction 'SAINT V7.68A'
_computing_molecular_graphics 'shelXle v0.477'
_computing_structure_refinement 'SHELXL-97 (Sheldrick, 2008)'
_computing_structure_solution 'SHELXS-97 (Sheldrick, 2008)'
_diffrn_ambient_temperature 100(2)
_diffrn_measured_fraction_theta_full 0.981
_diffrn_measured_fraction_theta_max 0.981
_diffrn_measurement_device_type 'Smart APEX II Ultra'
_diffrn_measurement_method 'omega scans'
_diffrn_radiation_monochromator mirror
_diffrn_radiation_source 'fine-focus sealed tube'
_diffrn_radiation_type AgK\a
_diffrn_radiation_wavelength 0.56085
_diffrn_reflns_av_R_equivalents 0.0628
_diffrn_reflns_av_sigmaI/netI 0.0442
_diffrn_reflns_limit_h_max 13
_diffrn_reflns_limit_h_min -13
_diffrn_reflns_limit_k_max 16
_diffrn_reflns_limit_k_min -16
_diffrn_reflns_limit_l_max 21
_diffrn_reflns_limit_l_min -21
_diffrn_reflns_number 53144
_diffrn_reflns_theta_full 20.60
_diffrn_reflns_theta_max 20.60
_diffrn_reflns_theta_min 0.97
_exptl_absorpt_coefficient_mu 0.738
_exptl_absorpt_correction_T_max 0.7445
_exptl_absorpt_correction_T_min 0.5907
_exptl_absorpt_correction_type multi-scan
_exptl_absorpt_process_details SADABS-2008/2
_exptl_crystal_colour orange
_exptl_crystal_density_diffrn 1.490
_exptl_crystal_description needle
_exptl_crystal_F_000 1010
_exptl_crystal_size_max 0.1
_exptl_crystal_size_mid 0.05
_exptl_crystal_size_min 0.05
_refine_diff_density_max 0.941
_refine_diff_density_min -1.124
_refine_diff_density_rms 0.092
_refine_ls_extinction_method none
_refine_ls_goodness_of_fit_ref 1.028
_refine_ls_hydrogen_treatment constr
_refine_ls_matrix_type full
_refine_ls_number_parameters 517
_refine_ls_number_reflns 9044
_refine_ls_number_restraints 88
_refine_ls_restrained_S_all 1.024
_refine_ls_R_factor_all 0.0458
_refine_ls_R_factor_gt 0.0306
_refine_ls_shift/su_max 0.001
_refine_ls_shift/su_mean 0.000
_refine_ls_structure_factor_coef Fsqd
_refine_ls_weighting_details 'calc w=1/[\s^2^(Fo^2^)+(0.0313P)^2^+0.6545P] where P=(Fo^2^+2Fc^2^)/3'
_refine_ls_weighting_scheme calc
_refine_ls_wR_factor_gt 0.0640
_refine_ls_wR_factor_ref 0.0686
_reflns_number_gt 7376
_reflns_number_total 9044
_reflns_threshold_expression >2sigma(I)
_cod_data_source_file ja300563g_si_003.cif
_cod_data_source_block sad
_cod_original_sg_symbol_Hall '-p 1'
_cod_original_formula_sum 'C43.50 H55 Cl4 N3 Sn2'
_cod_database_code 4117690

loop_
_symmetry_equiv_pos_as_xyz
'x, y, z'
'-x, -y, -z'

loop_
_atom_site_label
_atom_site_type_symbol
_atom_site_fract_x
_atom_site_fract_y
_atom_site_fract_z
_atom_site_U_iso_or_equiv
_atom_site_adp_type
_atom_site_occupancy
_atom_site_symmetry_multiplicity
_atom_site_calc_flag
_atom_site_refinement_flags
_atom_site_disorder_assembly
_atom_site_disorder_group
Sn1 Sn 0.064170(19) 0.407085(13) 0.179487(11) 0.01169(6) Uani 1 1 d . . .
Sn2 Sn 0.59636(2) 0.446511(16) 0.262547(12) 0.01878(6) Uani 1 1 d . . .
Cl1 Cl 0.28015(7) 0.40103(5) 0.14461(4) 0.01951(15) Uani 1 1 d . . .
Cl2 Cl 0.50157(8) 0.32039(6) 0.35480(5) 0.02495(17) Uani 1 1 d . . .
Cl3 Cl 0.83356(7) 0.45619(5) 0.32788(4) 0.02128(16) Uani 1 1 d . . .
Cl4 Cl 0.57222(8) 0.60227(6) 0.34247(5) 0.02374(16) Uani 1 1 d . . .
N1 N 0.1676(2) 0.44785(16) 0.31043(12) 0.0104(5) Uani 1 1 d . . .
N2 N 0.0765(2) 0.25202(16) 0.24682(13) 0.0122(5) Uani 1 1 d . . .
N3 N 0.1567(2) 0.59286(16) 0.20733(13) 0.0114(5) Uani 1 1 d . . .
C1 C 0.2153(3) 0.54925(19) 0.33936(15) 0.0111(5) Uani 1 1 d . . .
C2 C 0.2781(3) 0.5765(2) 0.41855(16) 0.0132(6) Uani 1 1 d . . .
H2 H 0.3101 0.6480 0.4382 0.016 Uiso 1 1 calc R . .
C3 C 0.2936(3) 0.4988(2) 0.46856(16) 0.0154(6) Uani 1 1 d . . .
H3 H 0.3369 0.5161 0.5229 0.018 Uiso 1 1 calc R . .
C4 C 0.2451(3) 0.3947(2) 0.43831(16) 0.0139(6) Uani 1 1 d . . .
H4 H 0.2557 0.3401 0.4716 0.017 Uiso 1 1 calc R . .
C5 C 0.1808(3) 0.37160(19) 0.35886(15) 0.0112(5) Uani 1 1 d . . .
C6 C 0.1238(3) 0.26237(19) 0.32173(15) 0.0112(5) Uani 1 1 d . . .
C7 C 0.1258(3) 0.1737(2) 0.37364(17) 0.0185(6) Uani 1 1 d . . .
H7A H 0.0824 0.1074 0.3416 0.028 Uiso 1 1 calc R . .
H7B H 0.0779 0.1821 0.4180 0.028 Uiso 1 1 calc R . .
H7C H 0.2185 0.1736 0.3954 0.028 Uiso 1 1 calc R . .
C8 C 0.2004(3) 0.62839(19) 0.28079(15) 0.0116(5) Uani 1 1 d . . .
C9 C 0.2379(3) 0.7418(2) 0.31100(17) 0.0216(7) Uani 1 1 d . . .
H9A H 0.2118 0.7836 0.2675 0.032 Uiso 1 1 calc R . .
H9B H 0.3347 0.7640 0.3295 0.032 Uiso 1 1 calc R . .
H9C H 0.1917 0.7521 0.3558 0.032 Uiso 1 1 calc R . .
C10 C 0.0134(3) 0.15156(19) 0.20244(15) 0.0130(6) Uani 1 1 d . . .
C11 C 0.0917(3) 0.0929(2) 0.16933(16) 0.0151(6) Uani 1 1 d . . .
C12 C 0.0257(3) 0.0008(2) 0.12139(17) 0.0203(6) Uani 1 1 d . . .
H12 H 0.0766 -0.0402 0.0983 0.024 Uiso 1 1 calc R . .
C13 C -0.1114(3) -0.0318(2) 0.10697(17) 0.0204(7) Uani 1 1 d . . .
H13 H -0.1543 -0.0944 0.0740 0.024 Uiso 1 1 calc R . .
C14 C -0.1867(3) 0.0269(2) 0.14062(16) 0.0176(6) Uani 1 1 d . . .
H14 H -0.2813 0.0036 0.1306 0.021 Uiso 1 1 calc R . .
C15 C -0.1264(3) 0.1199(2) 0.18900(16) 0.0153(6) Uani 1 1 d . . .
C16 C -0.2138(3) 0.1809(2) 0.22458(17) 0.0181(6) Uani 1 1 d . . .
H16 H -0.1541 0.2446 0.2569 0.022 Uiso 1 1 calc R . .
C17 C -0.2938(3) 0.1153(3) 0.28118(19) 0.0282(7) Uani 1 1 d . . .
H17A H -0.3567 0.0544 0.2502 0.042 Uiso 1 1 calc R . .
H17B H -0.3433 0.1580 0.3073 0.042 Uiso 1 1 calc R . .
H17C H -0.2324 0.0917 0.3222 0.042 Uiso 1 1 calc R . .
C18 C -0.3074(3) 0.2169(2) 0.15899(18) 0.0245(7) Uani 1 1 d . . .
H18A H -0.2546 0.2644 0.1268 0.037 Uiso 1 1 calc R . .
H18B H -0.3649 0.2534 0.1838 0.037 Uiso 1 1 calc R . .
H18C H -0.3628 0.1560 0.1243 0.037 Uiso 1 1 calc R . .
C19 C 0.2435(3) 0.1231(2) 0.18398(18) 0.0223(7) Uani 1 1 d . . .
H19 H 0.2740 0.1913 0.2178 0.027 Uiso 1 1 calc R . .
C20 C 0.2981(3) 0.1371(3) 0.10536(19) 0.0285(7) Uani 1 1 d . . .
H20A H 0.2761 0.0695 0.0734 0.043 Uiso 1 1 calc R . .
H20B H 0.3953 0.1638 0.1174 0.043 Uiso 1 1 calc R . .
H20C H 0.2578 0.1869 0.0750 0.043 Uiso 1 1 calc R . .
C21 C 0.2995(4) 0.0409(3) 0.2302(2) 0.0327(8) Uani 1 1 d . . .
H21A H 0.2764 -0.0254 0.1964 0.049 Uiso 1 1 calc R . .
H21B H 0.2610 0.0305 0.2793 0.049 Uiso 1 1 calc R . .
H21C H 0.3969 0.0650 0.2444 0.049 Uiso 1 1 calc R . .
C22 C 0.1424(3) 0.65943(19) 0.14292(15) 0.0113(5) Uani 1 1 d . . .
C23 C 0.0128(3) 0.66384(19) 0.10859(16) 0.0120(5) Uani 1 1 d . . .
C24 C -0.0012(3) 0.7246(2) 0.04376(16) 0.0140(6) Uani 1 1 d . . .
H24 H -0.0880 0.7288 0.0193 0.017 Uiso 1 1 calc R . .
C25 C 0.1091(3) 0.7791(2) 0.01437(16) 0.0166(6) Uani 1 1 d . . .
H25 H 0.0977 0.8206 -0.0294 0.020 Uiso 1 1 calc R . .
C26 C 0.2349(3) 0.7725(2) 0.04895(16) 0.0163(6) Uani 1 1 d . . .
H26 H 0.3098 0.8104 0.0285 0.020 Uiso 1 1 calc R . .
C27 C 0.2562(3) 0.7120(2) 0.11311(16) 0.0139(6) Uani 1 1 d . . .
C28 C -0.1098(3) 0.6115(2) 0.14244(16) 0.0129(6) Uani 1 1 d . . .
H28 H -0.0813 0.5657 0.1839 0.015 Uiso 1 1 calc R . .
C29 C -0.1638(3) 0.6940(2) 0.18467(18) 0.0211(6) Uani 1 1 d . . .
H29A H -0.1960 0.7385 0.1451 0.032 Uiso 1 1 calc R . .
H29B H -0.0923 0.7372 0.2254 0.032 Uiso 1 1 calc R . .
H29C H -0.2376 0.6592 0.2106 0.032 Uiso 1 1 calc R . .
C30 C -0.2163(3) 0.5416(2) 0.07735(17) 0.0206(6) Uani 1 1 d . . .
H30A H -0.2494 0.5849 0.0371 0.031 Uiso 1 1 calc R . .
H30B H -0.2905 0.5043 0.1019 0.031 Uiso 1 1 calc R . .
H30C H -0.1771 0.4908 0.0515 0.031 Uiso 1 1 calc R . .
C31 C 0.3978(3) 0.7036(2) 0.14597(17) 0.0163(6) Uani 1 1 d . . .
H31 H 0.3934 0.6573 0.1912 0.020 Uiso 1 1 calc R . .
C32 C 0.4891(3) 0.8110(2) 0.17903(19) 0.0255(7) Uani 1 1 d . . .
H32A H 0.4958 0.8574 0.1355 0.038 Uiso 1 1 calc R . .
H32B H 0.5782 0.8025 0.2014 0.038 Uiso 1 1 calc R . .
H32C H 0.4514 0.8414 0.2213 0.038 Uiso 1 1 calc R . .
C33 C 0.4559(3) 0.6533(2) 0.08106(19) 0.0263(7) Uani 1 1 d . . .
H33A H 0.3964 0.5852 0.0605 0.039 Uiso 1 1 calc R . .
H33B H 0.5441 0.6437 0.1041 0.039 Uiso 1 1 calc R . .
H33C H 0.4644 0.6988 0.0370 0.039 Uiso 1 1 calc R . .
C34 C 0.0352(3) 0.1616(2) 0.59078(17) 0.0192(6) Uani 1 1 d . . .
C35 C -0.0834(3) 0.0991(2) 0.54651(17) 0.0211(7) Uani 1 1 d . . .
H35 H -0.1053 0.0260 0.5522 0.025 Uiso 1 1 calc R . .
C36 C -0.1693(3) 0.1412(2) 0.49481(17) 0.0204(6) Uani 1 1 d . . .
H36 H -0.2497 0.0973 0.4657 0.025 Uiso 1 1 calc R . .
C37 C -0.1384(3) 0.2477(2) 0.48522(17) 0.0213(6) Uani 1 1 d . . .
H37 H -0.1962 0.2767 0.4486 0.026 Uiso 1 1 calc R . .
C38 C -0.0228(3) 0.3111(2) 0.52957(18) 0.0216(7) Uani 1 1 d . . .
H38 H -0.0018 0.3843 0.5241 0.026 Uiso 1 1 calc R . .
C39 C 0.0629(3) 0.2682(2) 0.58208(17) 0.0205(6) Uani 1 1 d . . .
H39 H 0.1417 0.3127 0.6125 0.025 Uiso 1 1 calc R . .
C40 C 0.1291(4) 0.1139(2) 0.64620(19) 0.0307(8) Uani 1 1 d . . .
H40A H 0.1480 0.0545 0.6170 0.046 Uiso 1 1 calc R . .
H40B H 0.0876 0.0898 0.6922 0.046 Uiso 1 1 calc R . .
H40C H 0.2127 0.1666 0.6653 0.046 Uiso 1 1 calc R . .
C41 C 0.4228(7) 0.1706(5) 0.5438(4) 0.0256(13) Uani 0.50 1 d PDU A -1
H41A H 0.3251 0.1561 0.5329 0.038 Uiso 0.50 1 calc PR A -1
H41B H 0.4598 0.2288 0.5137 0.038 Uiso 0.50 1 calc PR A -1
H41C H 0.4551 0.1893 0.6014 0.038 Uiso 0.50 1 calc PR A -1
C42 C 0.4668(13) 0.0746(7) 0.5181(6) 0.0195(15) Uani 0.50 1 d PDU A -1
C43 C 0.5069(12) 0.0089(7) 0.5747(6) 0.0203(16) Uani 0.50 1 d PDU A -1
H43 H 0.5096 0.0262 0.6302 0.024 Uiso 0.50 1 calc PR A -1
C44 C 0.5425(13) -0.0804(7) 0.5507(6) 0.0217(16) Uani 0.50 1 d PDU A -1
H44 H 0.5686 -0.1246 0.5898 0.026 Uiso 0.50 1 calc PR A -1
C45 C 0.5409(13) -0.1067(7) 0.4704(6) 0.0215(16) Uani 0.50 1 d PDU A -1
H45 H 0.5656 -0.1684 0.4540 0.026 Uiso 0.50 1 calc PR A -1
C46 C 0.5023(14) -0.0412(7) 0.4144(6) 0.0211(16) Uani 0.50 1 d PDU A -1
H46 H 0.5007 -0.0582 0.3590 0.025 Uiso 0.50 1 calc PR A -1
C47 C 0.4664(12) 0.0480(7) 0.4378(6) 0.0197(16) Uani 0.50 1 d PDU A -1
H47 H 0.4409 0.0921 0.3984 0.024 Uiso 0.50 1 calc PR A -1

loop_
_atom_site_aniso_label
_atom_site_aniso_U_11
_atom_site_aniso_U_22
_atom_site_aniso_U_33
_atom_site_aniso_U_23
_atom_site_aniso_U_13
_atom_site_aniso_U_12
Sn1 0.01105(11) 0.01020(9) 0.01118(10) -0.00015(7) -0.00334(7) 0.00096(7)
Sn2 0.01319(12) 0.02579(11) 0.01532(11) 0.00202(8) 0.00096(8) 0.00153(9)
Cl1 0.0181(4) 0.0215(3) 0.0201(4) 0.0021(3) 0.0050(3) 0.0059(3)
Cl2 0.0203(4) 0.0230(4) 0.0289(4) 0.0028(3) 0.0063(3) -0.0019(3)
Cl3 0.0134(4) 0.0210(3) 0.0275(4) 0.0007(3) 0.0001(3) 0.0029(3)
Cl4 0.0167(4) 0.0272(4) 0.0291(4) 0.0060(3) 0.0046(3) 0.0076(3)
N1 0.0074(12) 0.0135(11) 0.0104(11) 0.0012(9) 0.0010(9) 0.0028(9)
N2 0.0101(12) 0.0109(11) 0.0142(12) -0.0006(9) 0.0000(9) 0.0016(9)
N3 0.0072(12) 0.0129(11) 0.0129(11) 0.0032(9) -0.0001(9) 0.0008(9)
C1 0.0057(14) 0.0127(12) 0.0143(13) -0.0011(10) 0.0028(10) 0.0006(10)
C2 0.0089(14) 0.0151(13) 0.0141(13) -0.0015(11) 0.0017(11) 0.0009(11)
C3 0.0127(15) 0.0214(14) 0.0112(13) -0.0016(11) 0.0006(11) 0.0040(12)
C4 0.0118(15) 0.0171(13) 0.0131(13) 0.0041(11) 0.0020(11) 0.0038(11)
C5 0.0059(14) 0.0132(13) 0.0150(13) 0.0011(10) 0.0024(11) 0.0027(10)
C6 0.0061(14) 0.0132(13) 0.0140(13) 0.0003(10) 0.0017(11) 0.0015(11)
C7 0.0235(17) 0.0137(13) 0.0169(14) 0.0011(11) 0.0001(12) 0.0039(12)
C8 0.0072(14) 0.0121(13) 0.0142(14) -0.0011(10) 0.0019(11) 0.0004(11)
C9 0.0292(19) 0.0134(14) 0.0168(15) -0.0016(11) -0.0011(13) -0.0019(12)
C10 0.0160(15) 0.0102(12) 0.0103(13) 0.0005(10) -0.0012(11) 0.0003(11)
C11 0.0158(16) 0.0123(13) 0.0154(14) -0.0002(11) -0.0047(11) 0.0051(11)
C12 0.0251(18) 0.0150(14) 0.0196(15) -0.0032(11) -0.0025(13) 0.0073(13)
C13 0.0263(18) 0.0110(13) 0.0185(15) -0.0027(11) -0.0035(13) -0.0003(12)
C14 0.0168(16) 0.0146(13) 0.0165(14) 0.0021(11) -0.0010(12) -0.0036(12)
C15 0.0192(16) 0.0116(13) 0.0121(13) 0.0017(10) -0.0006(11) -0.0005(11)
C16 0.0117(15) 0.0211(14) 0.0189(15) -0.0024(12) 0.0027(12) -0.0007(12)
C17 0.0256(19) 0.0325(17) 0.0252(17) 0.0002(14) 0.0125(14) -0.0007(14)
C18 0.0200(18) 0.0296(17) 0.0253(17) -0.0026(13) 0.0024(13) 0.0110(14)
C19 0.0164(17) 0.0236(15) 0.0247(16) -0.0084(13) -0.0061(13) 0.0093(13)
C20 0.0190(18) 0.0323(17) 0.0316(18) -0.0077(14) -0.0002(14) 0.0063(14)
C21 0.029(2) 0.0391(19) 0.0316(18) -0.0034(15) -0.0097(15) 0.0225(16)
C22 0.0114(14) 0.0099(12) 0.0118(13) 0.0012(10) 0.0014(11) 0.0016(11)
C23 0.0120(15) 0.0091(12) 0.0146(13) -0.0013(10) 0.0023(11) 0.0027(11)
C24 0.0133(15) 0.0149(13) 0.0142(13) 0.0000(11) 0.0010(11) 0.0054(11)
C25 0.0225(17) 0.0146(13) 0.0129(14) 0.0044(11) 0.0032(12) 0.0040(12)
C26 0.0157(16) 0.0146(13) 0.0165(14) 0.0014(11) 0.0043(12) -0.0017(11)
C27 0.0114(15) 0.0126(13) 0.0159(14) -0.0020(11) 0.0020(11) -0.0001(11)
C28 0.0094(14) 0.0145(13) 0.0148(14) 0.0023(11) 0.0020(11) 0.0028(11)
C29 0.0172(17) 0.0217(15) 0.0259(16) 0.0008(12) 0.0082(13) 0.0049(13)
C30 0.0139(16) 0.0247(15) 0.0195(15) 0.0013(12) 0.0015(12) -0.0018(12)
C31 0.0092(15) 0.0181(14) 0.0197(15) 0.0035(11) 0.0001(11) 0.0006(11)
C32 0.0160(17) 0.0243(16) 0.0298(17) -0.0031(13) -0.0020(13) -0.0036(13)
C33 0.0139(17) 0.0312(17) 0.0328(18) 0.0005(14) 0.0049(14) 0.0036(14)
C34 0.0202(17) 0.0210(15) 0.0167(15) -0.0023(12) 0.0027(12) 0.0066(13)
C35 0.0267(18) 0.0150(14) 0.0196(15) 0.0010(12) 0.0059(13) -0.0006(13)
C36 0.0154(16) 0.0238(15) 0.0177(15) -0.0040(12) 0.0032(12) -0.0032(12)
C37 0.0218(17) 0.0276(16) 0.0174(15) 0.0049(12) 0.0061(13) 0.0091(13)
C38 0.0247(18) 0.0139(14) 0.0275(17) 0.0038(12) 0.0106(14) 0.0025(13)
C39 0.0144(16) 0.0202(15) 0.0232(16) -0.0068(12) 0.0037(12) -0.0020(12)
C40 0.039(2) 0.0292(17) 0.0249(17) -0.0051(14) -0.0042(15) 0.0172(16)
C41 0.026(4) 0.022(3) 0.026(3) -0.003(3) 0.000(3) 0.004(3)
C42 0.015(3) 0.014(4) 0.023(3) -0.003(3) 0.001(2) -0.005(3)
C43 0.018(3) 0.016(5) 0.020(3) 0.000(3) -0.002(3) -0.006(4)
C44 0.019(3) 0.013(4) 0.025(3) 0.002(3) -0.003(3) -0.007(3)
C45 0.019(3) 0.012(4) 0.026(3) -0.003(3) -0.003(3) -0.008(4)
C46 0.020(3) 0.013(4) 0.022(3) -0.005(3) -0.002(3) -0.008(3)
C47 0.020(3) 0.013(5) 0.019(3) -0.005(3) -0.003(3) -0.005(4)

loop_
_atom_type_symbol
_atom_type_description
_atom_type_scat_dispersion_real
_atom_type_scat_dispersion_imag
_atom_type_scat_source
C C 0.0015 0.0009 'International Tables Vol C Tables 4.2.6.8 and 6.1.1.4'
H H 0.0000 0.0000 'International Tables Vol C Tables 4.2.6.8 and 6.1.1.4'
N N 0.0030 0.0019 'International Tables Vol C Tables 4.2.6.8 and 6.1.1.4'
Cl Cl 0.0998 0.0984 'International Tables Vol C Tables 4.2.6.8 and 6.1.1.4'
Sn Sn -1.1587 0.9299 'International Tables Vol C Tables 4.2.6.8 and 6.1.1.4'

loop_
_geom_angle_atom_site_label_1
_geom_angle_atom_site_label_2
_geom_angle_atom_site_label_3
_geom_angle
N1 Sn1 N2 68.71(8)
N1 Sn1 N3 68.79(7)
N2 Sn1 N3 136.87(7)
N1 Sn1 Cl1 88.31(6)
N2 Sn1 Cl1 86.18(6)
N3 Sn1 Cl1 85.59(6)
Cl2 Sn2 Cl4 94.24(3)
Cl2 Sn2 Cl3 93.03(3)
Cl4 Sn2 Cl3 95.69(3)
C5 N1 C1 119.8(2)
C5 N1 Sn1 120.31(17)
C1 N1 Sn1 119.86(16)
C6 N2 C10 123.3(2)
C6 N2 Sn1 118.33(17)
C10 N2 Sn1 117.87(16)
C8 N3 C22 123.0(2)
C8 N3 Sn1 117.74(17)
C22 N3 Sn1 118.59(16)
N1 C1 C2 121.2(2)
N1 C1 C8 116.2(2)
C2 C1 C8 122.6(2)
C3 C2 C1 119.4(2)
C2 C3 C4 119.0(3)
C5 C4 C3 119.3(2)
N1 C5 C4 121.2(2)
N1 C5 C6 115.9(2)
C4 C5 C6 122.9(2)
N2 C6 C5 116.5(2)
N2 C6 C7 124.7(2)
C5 C6 C7 118.8(2)
N3 C8 C1 116.2(2)
N3 C8 C9 125.1(2)
C1 C8 C9 118.7(2)
C15 C10 C11 122.0(2)
C15 C10 N2 118.0(2)
C11 C10 N2 119.8(2)
C12 C11 C10 117.8(3)
C12 C11 C19 118.5(2)
C10 C11 C19 123.6(2)
C13 C12 C11 121.4(3)
C12 C13 C14 119.9(3)
C13 C14 C15 121.4(3)
C14 C15 C10 117.6(3)
C14 C15 C16 119.2(3)
C10 C15 C16 123.2(2)
C15 C16 C18 111.4(2)
C15 C16 C17 110.6(2)
C18 C16 C17 110.5(2)
C11 C19 C20 111.8(2)
C11 C19 C21 110.3(3)
C20 C19 C21 110.2(3)
C23 C22 C27 122.3(2)
C23 C22 N3 117.7(2)
C27 C22 N3 119.9(2)
C24 C23 C22 117.6(2)
C24 C23 C28 119.6(2)
C22 C23 C28 122.7(2)
C25 C24 C23 121.4(3)
C26 C25 C24 119.6(3)
C25 C26 C27 122.1(3)
C26 C27 C22 117.0(3)
C26 C27 C31 119.5(2)
C22 C27 C31 123.5(2)
C23 C28 C29 110.1(2)
C23 C28 C30 111.4(2)
C29 C28 C30 112.3(2)
C27 C31 C33 110.4(2)
C27 C31 C32 111.5(2)
C33 C31 C32 110.5(2)
C39 C34 C35 117.8(3)
C39 C34 C40 121.5(3)
C35 C34 C40 120.7(3)
C36 C35 C34 121.4(3)
C35 C36 C37 120.1(3)
C38 C37 C36 119.3(3)
C37 C38 C39 120.2(3)
C34 C39 C38 121.1(3)
C47 C42 C43 118.1(6)
C47 C42 C41 121.0(7)
C43 C42 C41 120.9(7)
C44 C43 C42 120.6(6)
C43 C44 C45 120.8(7)
C44 C45 C46 118.6(6)
C47 C46 C45 121.0(7)
C46 C47 C42 120.9(7)

loop_
_geom_bond_atom_site_label_1
_geom_bond_atom_site_label_2
_geom_bond_distance
Sn1 N1 2.286(2)
Sn1 N2 2.404(2)
Sn1 N3 2.411(2)
Sn1 Cl1 2.4359(9)
Sn2 Cl2 2.4801(9)
Sn2 Cl4 2.4870(9)
Sn2 Cl3 2.5190(9)
N1 C5 1.343(3)
N1 C1 1.353(3)
N2 C6 1.274(3)
N2 C10 1.449(3)
N3 C8 1.280(3)
N3 C22 1.440(3)
C1 C2 1.386(4)
C1 C8 1.488(4)
C2 C3 1.379(4)
C3 C4 1.390(4)
C4 C5 1.389(4)
C5 C6 1.492(4)
C6 C7 1.495(4)
C8 C9 1.498(4)
C10 C15 1.401(4)
C10 C11 1.404(4)
C11 C12 1.398(4)
C11 C19 1.519(4)
C12 C13 1.374(4)
C13 C14 1.385(4)
C14 C15 1.398(4)
C15 C16 1.518(4)
C16 C18 1.526(4)
C16 C17 1.536(4)
C19 C20 1.530(4)
C19 C21 1.533(4)
C22 C23 1.401(4)
C22 C27 1.410(4)
C23 C24 1.396(4)
C23 C28 1.518(4)
C24 C25 1.386(4)
C25 C26 1.374(4)
C26 C27 1.396(4)
C27 C31 1.526(4)
C28 C29 1.531(4)
C28 C30 1.532(4)
C31 C33 1.528(4)
C31 C32 1.537(4)
C34 C39 1.388(4)
C34 C35 1.398(4)
C34 C40 1.510(4)
C35 C36 1.378(4)
C36 C37 1.390(4)
C37 C38 1.383(4)
C38 C39 1.391(4)
C41 C42 1.508(9)
C42 C47 1.386(8)
C42 C43 1.398(8)
C43 C44 1.375(8)
C44 C45 1.381(8)
C45 C46 1.385(8)
C46 C47 1.371(8)

loop_
_geom_torsion_atom_site_label_1
_geom_torsion_atom_site_label_2
_geom_torsion_atom_site_label_3
_geom_torsion_atom_site_label_4
_geom_torsion
N2 Sn1 N1 C5 -1.87(18)
N3 Sn1 N1 C5 -174.3(2)
Cl1 Sn1 N1 C5 -88.42(19)
N2 Sn1 N1 C1 178.3(2)
N3 Sn1 N1 C1 5.86(18)
Cl1 Sn1 N1 C1 91.78(18)
N1 Sn1 N2 C6 4.53(19)
N3 Sn1 N2 C6 14.8(3)
Cl1 Sn1 N2 C6 94.2(2)
N1 Sn1 N2 C10 176.5(2)
N3 Sn1 N2 C10 -173.24(16)
Cl1 Sn1 N2 C10 -93.85(18)
N1 Sn1 N3 C8 -9.84(19)
N2 Sn1 N3 C8 -20.1(2)
Cl1 Sn1 N3 C8 -99.74(19)
N1 Sn1 N3 C22 179.0(2)
N2 Sn1 N3 C22 168.73(16)
Cl1 Sn1 N3 C22 89.11(18)
C5 N1 C1 C2 0.0(4)
Sn1 N1 C1 C2 179.79(19)
C5 N1 C1 C8 178.0(2)
Sn1 N1 C1 C8 -2.2(3)
N1 C1 C2 C3 0.8(4)
C8 C1 C2 C3 -177.1(2)
C1 C2 C3 C4 -0.4(4)
C2 C3 C4 C5 -0.7(4)
C1 N1 C5 C4 -1.1(4)
Sn1 N1 C5 C4 179.07(19)
C1 N1 C5 C6 179.4(2)
Sn1 N1 C5 C6 -0.4(3)
C3 C4 C5 N1 1.5(4)
C3 C4 C5 C6 -179.0(2)
C10 N2 C6 C5 -177.8(2)
Sn1 N2 C6 C5 -6.3(3)
C10 N2 C6 C7 2.3(4)
Sn1 N2 C6 C7 173.8(2)
N1 C5 C6 N2 4.6(4)
C4 C5 C6 N2 -174.9(3)
N1 C5 C6 C7 -175.5(2)
C4 C5 C6 C7 5.0(4)
C22 N3 C8 C1 -177.1(2)
Sn1 N3 C8 C1 12.2(3)
C22 N3 C8 C9 2.4(4)
Sn1 N3 C8 C9 -168.3(2)
N1 C1 C8 N3 -6.9(3)
C2 C1 C8 N3 171.1(3)
N1 C1 C8 C9 173.6(2)
C2 C1 C8 C9 -8.5(4)
C6 N2 C10 C15 97.7(3)
Sn1 N2 C10 C15 -73.8(3)
C6 N2 C10 C11 -87.0(3)
Sn1 N2 C10 C11 101.5(2)
C15 C10 C11 C12 0.4(4)
N2 C10 C11 C12 -174.8(2)
C15 C10 C11 C19 -178.5(2)
N2 C10 C11 C19 6.4(4)
C10 C11 C12 C13 0.0(4)
C19 C11 C12 C13 178.9(3)
C11 C12 C13 C14 -0.3(4)
C12 C13 C14 C15 0.4(4)
C13 C14 C15 C10 -0.1(4)
C13 C14 C15 C16 -179.8(2)
C11 C10 C15 C14 -0.3(4)
N2 C10 C15 C14 174.9(2)
C11 C10 C15 C16 179.4(2)
N2 C10 C15 C16 -5.4(4)
C14 C15 C16 C18 -61.2(3)
C10 C15 C16 C18 119.1(3)
C14 C15 C16 C17 62.1(3)
C10 C15 C16 C17 -117.5(3)
C12 C11 C19 C20 59.5(3)
C10 C11 C19 C20 -121.7(3)
C12 C11 C19 C21 -63.5(3)
C10 C11 C19 C21 115.4(3)
C8 N3 C22 C23 -107.6(3)
Sn1 N3 C22 C23 63.0(3)
C8 N3 C22 C27 76.5(3)
Sn1 N3 C22 C27 -112.9(2)
C27 C22 C23 C24 -1.3(4)
N3 C22 C23 C24 -177.1(2)
C27 C22 C23 C28 -177.2(2)
N3 C22 C23 C28 6.9(4)
C22 C23 C24 C25 -0.2(4)
C28 C23 C24 C25 175.9(2)
C23 C24 C25 C26 0.7(4)
C24 C25 C26 C27 0.3(4)
C25 C26 C27 C22 -1.7(4)
C25 C26 C27 C31 176.9(2)
C23 C22 C27 C26 2.2(4)
N3 C22 C27 C26 178.0(2)
C23 C22 C27 C31 -176.3(2)
N3 C22 C27 C31 -0.6(4)
C24 C23 C28 C29 -69.2(3)
C22 C23 C28 C29 106.6(3)
C24 C23 C28 C30 56.1(3)
C22 C23 C28 C30 -128.1(3)
C26 C27 C31 C33 -61.8(3)
C22 C27 C31 C33 116.7(3)
C26 C27 C31 C32 61.5(3)
C22 C27 C31 C32 -120.0(3)
C39 C34 C35 C36 1.1(4)
C40 C34 C35 C36 -179.1(3)
C34 C35 C36 C37 0.5(4)
C35 C36 C37 C38 -1.7(4)
C36 C37 C38 C39 1.2(4)
C35 C34 C39 C38 -1.6(4)
C40 C34 C39 C38 178.6(3)
C37 C38 C39 C34 0.5(4)
C47 C42 C43 C44 -1.2(12)
C41 C42 C43 C44 177.8(8)
C42 C43 C44 C45 0.7(12)
C43 C44 C45 C46 -0.1(12)
C44 C45 C46 C47 0.0(12)
C45 C46 C47 C42 -0.5(12)
C43 C42 C47 C46 1.1(12)
C41 C42 C47 C46 -177.9(8)
